data_4116967
loop_
_publ_author_name
'Norbert W. Mitzel'
'Alexander J. Blake'
'David W. H. Rankin'

_publ_section_title
;
 \b-Donor Bonds in SiON Units: An Inherent Structure- Determining Property
 Leading to (4 + 4)-Coordination in
 Tetrakis-(N,N-dimethylhydroxylamido)silane
;
_journal_name_full 'Journal of the American Chemical Society'
_journal_page_first 4143
_journal_page_last 4148
_journal_paper_doi 10.1021/ja9640004
_journal_volume 119
_journal_year 1997
_chemical_formula_structural 'C8 H24 N4 O4 Si'
_chemical_formula_sum 'C8 H24 N4 O4 Si'
_chemical_formula_weight 268.40
_chemical_name_systematic
;
 Tetrakis(N,N-dimethylhydroxylamino)silane
;
_space_group_IT_number 14
_symmetry_cell_setting monoclinic
_symmetry_space_group_name_Hall '-P 2yn'
_symmetry_space_group_name_H-M 'P 1 21/n 1'
_atom_sites_solution_hydrogens difmap
_atom_sites_solution_primary direct
_audit_creation_method SHELXL
_cell_angle_alpha 90.00
_cell_angle_beta 107.88(4)
_cell_angle_gamma 90.00
_cell_formula_units_Z 4
_cell_length_a 8.094(3)
_cell_length_b 19.200(8)
_cell_length_c 10.138(4)
_cell_measurement_reflns_used 13
_cell_measurement_temperature 150.0(2)
_cell_measurement_theta_max 16
_cell_measurement_theta_min 15
_cell_volume 1499.4(11)
_computing_cell_refinement 'DIF4 (Stoe & Cie, 1990a)'
_computing_data_collection 'DIF4 (Stoe & Cie, 1990a)'
_computing_data_reduction 'REDU4 (Stoe & Cie, 1990b)'
_computing_molecular_graphics 'SHELXTL/PC (Sheldrick, 1992)'
_computing_structure_refinement 'SHELXL-93 (Sheldrick, 1993)'
_computing_structure_solution 'SHELXTL/PC (Sheldrick, 1992)'
_diffrn_ambient_temperature 150.0(2)
_diffrn_measurement_device 'Stoe Stadi-4 four-circle diffractometer'
_diffrn_measurement_method 'omega-2theta scans'
_diffrn_radiation_monochromator graphite
_diffrn_radiation_source 'fine-focus sealed tube'
_diffrn_radiation_type MoK\a
_diffrn_radiation_wavelength 0.71073
_diffrn_reflns_av_R_equivalents 0.0000
_diffrn_reflns_av_sigmaI/netI 0.0457
_diffrn_reflns_limit_h_max 9
_diffrn_reflns_limit_h_min -9
_diffrn_reflns_limit_k_max 22
_diffrn_reflns_limit_k_min 0
_diffrn_reflns_limit_l_max 12
_diffrn_reflns_limit_l_min 0
_diffrn_reflns_number 2637
_diffrn_reflns_theta_max 25.06
_diffrn_reflns_theta_min 2.83
_diffrn_standards_decay_% <1
_diffrn_standards_interval_time 60
_diffrn_standards_number 3
_exptl_absorpt_coefficient_mu 0.167
_exptl_absorpt_correction_type none
_exptl_crystal_colour Colourless
_exptl_crystal_density_diffrn 1.189
_exptl_crystal_description Plate
_exptl_crystal_F_000 584
_exptl_crystal_size_max 0.65
_exptl_crystal_size_mid 0.65
_exptl_crystal_size_min 0.10
_refine_diff_density_max 0.36
_refine_diff_density_min -0.31
_refine_diff_density_rms 0.06
_refine_ls_extinction_coef 0.0042(13)
_refine_ls_extinction_expression Fc^*^=kFc[1+0.001xFc^2^\l^3^/sin(2\q)]^-1/4^
_refine_ls_extinction_method SHELXL
_refine_ls_goodness_of_fit_all 1.055
_refine_ls_goodness_of_fit_obs 1.045
_refine_ls_hydrogen_treatment refall
_refine_ls_matrix_type full
_refine_ls_number_parameters 251
_refine_ls_number_reflns 2582
_refine_ls_number_restraints 0
_refine_ls_restrained_S_all 2.389
_refine_ls_restrained_S_obs 1.045
_refine_ls_R_factor_all 0.0923
_refine_ls_R_factor_obs 0.0457
_refine_ls_shift/esd_max -0.008
_refine_ls_shift/esd_mean 0.001
_refine_ls_structure_factor_coef Fsqd
_refine_ls_weighting_details 'w=1/[\s^2^(Fo^2^)+(0.0498P)^2^+1.3460P] where P=(Fo^2^+2Fc^2^)/3'
_refine_ls_weighting_scheme calc
_refine_ls_wR_factor_all 0.2731
_refine_ls_wR_factor_obs 0.0986
_reflns_number_observed 1804
_reflns_number_total 2637
_reflns_observed_criterion >2sigma(I)
_cod_data_source_file ja9640004_1.cif
_cod_data_source_block sionme
_cod_depositor_comments
;
The following automatic conversions were performed:

'_refine_ls_weighting_scheme' value 'calc
w=1/[\s^2^(Fo^2^)+(0.0498P)^2^+1.3460P] where P=(Fo^2^+2Fc^2^)/3' was
changed to 'calc'. New tag '_refine_ls_weighting_details' was
created. The value of the new tag was set to
'w=1/[\s^2^(Fo^2^)+(0.0498P)^2^+1.3460P] where P=(Fo^2^+2Fc^2^)/3'.

Automatic conversion script
Id: cif_fix_values 3143 2015-03-26 13:38:13Z robertas 
;
_cod_original_cell_volume 1499.4(10)
_cod_database_code 4116967

loop_
_symmetry_equiv_pos_as_xyz
'x, y, z'
'-x+1/2, y+1/2, -z+1/2'
'-x, -y, -z'
'x-1/2, -y-1/2, z-1/2'

loop_
_atom_site_aniso_label
_atom_site_aniso_U_11
_atom_site_aniso_U_22
_atom_site_aniso_U_33
_atom_site_aniso_U_23
_atom_site_aniso_U_13
_atom_site_aniso_U_12
Si 0.0241(4) 0.0160(4) 0.0197(4) 0.0004(3) 0.0069(3) 0.0013(3)
O10 0.0238(11) 0.0231(11) 0.0274(11) 0.0076(9) 0.0064(9) -0.0001(9)
N11 0.0267(14) 0.0231(14) 0.036(2) 0.0063(11) 0.0099(12) -0.0072(11)
C12 0.056(3) 0.020(2) 0.054(3) 0.012(2) 0.012(2) -0.004(2)
C13 0.050(2) 0.044(2) 0.040(2) 0.008(2) 0.025(2) -0.001(2)
O20 0.0254(11) 0.0251(12) 0.0252(11) -0.0047(9) 0.0071(9) 0.0053(9)
N21 0.0230(13) 0.0237(14) 0.0245(13) -0.0057(11) 0.0064(10) 0.0050(11)
C22 0.033(2) 0.030(2) 0.047(2) -0.019(2) 0.006(2) -0.006(2)
C23 0.047(2) 0.039(2) 0.028(2) 0.002(2) 0.016(2) 0.015(2)
O30 0.0304(11) 0.0275(12) 0.0196(11) -0.0073(9) 0.0078(9) -0.0056(9)
N31 0.0305(14) 0.0254(14) 0.0201(13) -0.0079(11) 0.0093(11) -0.0075(11)
C32 0.034(2) 0.041(2) 0.027(2) 0.000(2) 0.009(2) -0.001(2)
C33 0.039(2) 0.030(2) 0.040(2) -0.009(2) 0.022(2) -0.011(2)
O40 0.0337(12) 0.0221(11) 0.0179(11) 0.0052(8) 0.0097(9) 0.0087(9)
N41 0.0288(14) 0.0169(12) 0.0215(13) 0.0054(10) 0.0083(10) 0.0071(10)
C42 0.037(2) 0.024(2) 0.037(2) -0.001(2) 0.010(2) 0.007(2)
C43 0.030(2) 0.027(2) 0.027(2) 0.0050(15) 0.0098(14) 0.0023(14)

loop_
_atom_site_label
_atom_site_type_symbol
_atom_site_fract_x
_atom_site_fract_y
_atom_site_fract_z
_atom_site_U_iso_or_equiv
_atom_site_thermal_displace_type
_atom_site_occupancy
_atom_site_calc_flag
Si Si 0.21047(10) 0.37228(4) 0.84753(8) 0.0199(2) Uani 1 d
O10 O 0.1492(3) 0.42305(10) 0.7102(2) 0.0251(5) Uani 1 d
N11 N 0.3015(3) 0.45694(13) 0.6881(3) 0.0286(6) Uani 1 d
C12 C 0.2474(6) 0.5292(2) 0.6571(5) 0.0443(10) Uani 1 d
H12A H 0.3453(44) 0.5533(18) 0.6430(34) 0.036(10) Uiso 1 d
H12B H 0.1502(42) 0.5332(17) 0.5717(35) 0.028(9) Uiso 1 d
H12C H 0.2221(50) 0.5519(21) 0.7415(45) 0.059(12) Uiso 1 d
C13 C 0.3258(6) 0.4228(2) 0.5669(4) 0.0419(9) Uani 1 d
H13A H 0.4241(45) 0.4452(18) 0.5464(35) 0.039(10) Uiso 1 d
H13B H 0.3580(45) 0.3755(21) 0.5878(37) 0.045(11) Uiso 1 d
H13C H 0.2182(55) 0.4305(20) 0.4827(45) 0.058(12) Uiso 1 d
O20 O 0.3067(3) 0.41051(11) 0.9955(2) 0.0254(5) Uani 1 d
N21 N 0.1829(3) 0.46027(13) 1.0245(2) 0.0239(6) Uani 1 d
C22 C 0.2778(5) 0.5259(2) 1.0531(4) 0.0384(9) Uani 1 d
H22A H 0.2005(47) 0.5591(19) 1.0759(37) 0.044(10) Uiso 1 d
H22B H 0.3834(45) 0.5205(17) 1.1364(36) 0.035(9) Uiso 1 d
H22C H 0.3119(51) 0.5393(21) 0.9737(44) 0.058(13) Uiso 1 d
C23 C 0.1500(5) 0.4342(2) 1.1484(4) 0.0369(9) Uani 1 d
H23A H 0.0804(47) 0.4691(19) 1.1800(37) 0.045(10) Uiso 1 d
H23B H 0.0898(48) 0.3900(20) 1.1288(37) 0.044(11) Uiso 1 d
H23C H 0.2570(48) 0.4282(18) 1.2233(38) 0.042(10) Uiso 1 d
O30 O 0.0329(3) 0.33712(11) 0.8625(2) 0.0258(5) Uani 1 d
N31 N -0.0512(3) 0.29859(13) 0.7335(2) 0.0250(6) Uani 1 d
C32 C -0.2152(5) 0.3339(2) 0.6707(4) 0.0339(8) Uani 1 d
H32A H -0.2766(44) 0.3093(19) 0.5820(38) 0.042(10) Uiso 1 d
H32B H -0.2859(43) 0.3376(18) 0.7297(36) 0.036(9) Uiso 1 d
H32C H -0.1924(40) 0.3797(18) 0.6465(33) 0.029(9) Uiso 1 d
C33 C -0.0789(5) 0.2288(2) 0.7787(4) 0.0340(8) Uani 1 d
H33A H -0.1365(50) 0.2033(21) 0.6952(41) 0.053(11) Uiso 1 d
H33B H 0.0403(48) 0.2048(18) 0.8269(36) 0.041(10) Uiso 1 d
H33C H -0.1487(49) 0.2296(19) 0.8427(38) 0.048(11) Uiso 1 d
O40 O 0.3534(3) 0.31877(10) 0.8194(2) 0.0241(5) Uani 1 d
N41 N 0.4199(3) 0.27115(12) 0.9380(2) 0.0223(6) Uani 1 d
C42 C 0.4299(5) 0.2035(2) 0.8749(4) 0.0333(8) Uani 1 d
H42A H 0.4779(43) 0.1762(18) 0.9498(36) 0.034(10) Uiso 1 d
H42B H 0.3102(43) 0.1874(16) 0.8215(32) 0.028(8) Uiso 1 d
H42C H 0.5051(44) 0.2068(17) 0.8145(35) 0.037(10) Uiso 1 d
C43 C 0.5931(4) 0.2961(2) 1.0129(3) 0.0276(7) Uani 1 d
H43A H 0.6427(42) 0.2644(18) 1.0805(35) 0.033(9) Uiso 1 d
H43B H 0.6706(46) 0.2971(18) 0.9532(37) 0.044(10) Uiso 1 d
H43C H 0.5865(48) 0.3433(21) 1.0569(40) 0.054(11) Uiso 1 d

loop_
_atom_type_symbol
_atom_type_description
_atom_type_scat_dispersion_real
_atom_type_scat_dispersion_imag
_atom_type_scat_source
C C 0.0033 0.0016 'International Tables Vol C Tables 4.2.6.8 and 6.1.1.4'
H H 0.0000 0.0000 'International Tables Vol C Tables 4.2.6.8 and 6.1.1.4'
N N 0.0061 0.0033 'International Tables Vol C Tables 4.2.6.8 and 6.1.1.4'
O O 0.0106 0.0060 'International Tables Vol C Tables 4.2.6.8 and 6.1.1.4'
Si Si 0.0817 0.0704 'International Tables Vol C Tables 4.2.6.8 and 6.1.1.4'

loop_
_geom_angle_atom_site_label_1
_geom_angle_atom_site_label_2
_geom_angle_atom_site_label_3
_geom_angle
_geom_angle_publ_flag
O40 Si O30 116.44(12) y
O40 Si O20 106.14(11) y
O30 Si O20 106.54(11) y
O40 Si O10 105.67(11) y
O30 Si O10 106.11(11) y
O20 Si O10 116.39(12) y
N11 O10 Si 110.0(2) y
C13 N11 C12 110.9(3) y
C13 N11 O10 105.4(2) y
C12 N11 O10 104.1(3) y
N21 O20 Si 108.1(2) y
C23 N21 C22 110.6(3) y
C23 N21 O20 105.4(2) y
C22 N21 O20 104.4(2) y
N31 O30 Si 107.7(2) y
C32 N31 C33 111.1(3) y
C32 N31 O30 105.4(2) y
C33 N31 O30 104.9(2) y
N41 O40 Si 110.4(2) y
C43 N41 C42 110.3(3) y
C43 N41 O40 105.9(2) y
C42 N41 O40 104.5(2) y

loop_
_geom_bond_atom_site_label_1
_geom_bond_atom_site_label_2
_geom_bond_distance
_geom_bond_publ_flag
Si O40 1.636(2) y
Si O30 1.636(2) y
Si O20 1.637(2) y
Si O10 1.646(2) y
O10 N11 1.471(3) y
N11 C13 1.458(5) y
N11 C12 1.460(4) y
O20 N21 1.478(3) y
N21 C23 1.450(4) y
N21 C22 1.457(4) y
O30 N31 1.474(3) y
N31 C32 1.452(4) y
N31 C33 1.455(4) y
O40 N41 1.474(3) y
N41 C43 1.455(4) y
N41 C42 1.460(4) y

loop_
_geom_torsion_atom_site_label_1
_geom_torsion_atom_site_label_2
_geom_torsion_atom_site_label_3
_geom_torsion_atom_site_label_4
_geom_torsion
_geom_torsion_publ_flag
O40 Si O10 N11 -55.6(2) y
O30 Si O10 N11 -179.8(2) y
O20 Si O10 N11 61.9(2) y
Si O10 N11 C13 107.4(3) y
Si O10 N11 C12 -135.8(2) y
O40 Si O20 N21 179.3(2) y
O30 Si O20 N21 -56.0(2) y
O10 Si O20 N21 62.0(2) y
Si O20 N21 C23 115.4(2) y
Si O20 N21 C22 -127.9(2) y
O40 Si O30 N31 -58.5(2) y
O20 Si O30 N31 -176.6(2) y
O10 Si O30 N31 58.8(2) y
Si O30 N31 C32 -115.6(2) y
Si O30 N31 C33 127.1(2) y
O30 Si O40 N41 -63.4(2) y
O20 Si O40 N41 54.9(2) y
O10 Si O40 N41 179.1(2) y
Si O40 N41 C43 -104.6(2) y
Si O40 N41 C42 138.9(2) y
